data_4337238
loop_
_publ_author_name
'Feng, Kai'
'Zhang, Xu'
'Yin, Wenlong'
'Shi, Youguo'
'Yao, Jiyong'
'Wu, Yicheng'

_publ_section_title
;
 New Quaternary Rare-Earth Chalcogenides BaLnSn2Q6 (Ln = Ce, Pr, Nd, Q =
 S; Ln = Ce, Q = Se): Synthesis, Structure, and Magnetic Properties.
;
_journal_issue 4
_journal_name_full 'Inorganic chemistry'
_journal_page_first 2248
_journal_page_last 2253
_journal_paper_doi 10.1021/ic402934m
_journal_volume 53
_journal_year 2014
_chemical_formula_sum 'Ba Pr S6 Sn2'
_chemical_formula_weight 707.99
_chemical_name_systematic
; 
 ? 
;
_space_group_IT_number 26
_symmetry_cell_setting orthorhombic
_symmetry_space_group_name_Hall 'P 2c -2'
_symmetry_space_group_name_H-M 'P m c 21'
_atom_sites_solution_hydrogens none
_atom_sites_solution_primary direct
_atom_sites_solution_secondary difmap
_audit_creation_method SHELXL-97
_cell_angle_alpha 90.00
_cell_angle_beta 90.00
_cell_angle_gamma 90.00
_cell_formula_units_Z 4
_cell_length_a 4.0478(2)
_cell_length_b 19.8914(7)
_cell_length_c 11.9303(5)
_cell_measurement_reflns_used 1515
_cell_measurement_temperature 293(2)
_cell_measurement_theta_max 29.2043
_cell_measurement_theta_min 3.0661
_cell_volume 960.58(7)
_computing_cell_refinement 'CrystalClear (Rigaku Inc., 2008)'
_computing_data_collection 'CrystalClear (Rigaku Inc., 2008)'
_computing_data_reduction 'CrystalClear (Rigaku Inc., 2008)'
_computing_molecular_graphics 'SHELXL-97 (Sheldrick, 2008)'
_computing_publication_material Diamond
_computing_structure_refinement 'SHELXL-97 (Sheldrick, 2008)'
_computing_structure_solution 'SHELXS-97 (Sheldrick, 2008)'
_diffrn_ambient_temperature 293(2)
_diffrn_detector_area_resol_mean 28.5714
_diffrn_measured_fraction_theta_full 0.989
_diffrn_measured_fraction_theta_max 0.989
_diffrn_measurement_device_type 'Rigaku AFC10 diffractometer'
_diffrn_measurement_method dtprofit.ref
_diffrn_radiation_monochromator 'Graphite Monochromator'
_diffrn_radiation_source 'Rotating Anode'
_diffrn_radiation_type MoK\a
_diffrn_radiation_wavelength 0.71073
_diffrn_reflns_av_R_equivalents 0.0463
_diffrn_reflns_av_sigmaI/netI 0.0721
_diffrn_reflns_limit_h_max 5
_diffrn_reflns_limit_h_min -4
_diffrn_reflns_limit_k_max 24
_diffrn_reflns_limit_k_min -23
_diffrn_reflns_limit_l_max 13
_diffrn_reflns_limit_l_min -14
_diffrn_reflns_number 3036
_diffrn_reflns_theta_full 26.37
_diffrn_reflns_theta_max 26.37
_diffrn_reflns_theta_min 3.07
_exptl_absorpt_coefficient_mu 15.391
_exptl_absorpt_correction_T_max 0.293
_exptl_absorpt_correction_T_min 0.075
_exptl_absorpt_correction_type numerical
_exptl_absorpt_process_details 'face indexed'
_exptl_crystal_colour black
_exptl_crystal_density_diffrn 4.896
_exptl_crystal_density_method 'not measured'
_exptl_crystal_description chip
_exptl_crystal_F_000 1244
_exptl_crystal_size_max 0.210
_exptl_crystal_size_mid 0.150
_exptl_crystal_size_min 0.080
_refine_diff_density_max 2.312
_refine_diff_density_min -3.597
_refine_diff_density_rms 0.615
_refine_ls_abs_structure_details 'Flack H D (1983), Acta Cryst. A39, 876-881'
_refine_ls_abs_structure_Flack 0.05(5)
_refine_ls_extinction_method none
_refine_ls_goodness_of_fit_ref 1.108
_refine_ls_hydrogen_treatment none
_refine_ls_matrix_type full
_refine_ls_number_parameters 121
_refine_ls_number_reflns 1742
_refine_ls_number_restraints 1
_refine_ls_restrained_S_all 1.108
_refine_ls_R_factor_all 0.0628
_refine_ls_R_factor_gt 0.0563
_refine_ls_shift/su_max 0.000
_refine_ls_shift/su_mean 0.000
_refine_ls_structure_factor_coef Fsqd
_refine_ls_weighting_details 'calc w=1/[\s^2^(Fo^2^)+(0.0832P)^2^+0.0000P] where P=(Fo^2^+2Fc^2^)/3'
_refine_ls_weighting_scheme calc
_refine_ls_wR_factor_gt 0.1373
_refine_ls_wR_factor_ref 0.1448
_reflns_number_gt 1583
_reflns_number_total 1742
_reflns_threshold_expression >2sigma(I)
_cod_data_source_file ic402934m_si_001.cif
_cod_data_source_block BaPrSn2S6
_cod_original_sg_symbol_H-M Pmc21
_cod_database_code 4337238

loop_
_symmetry_equiv_pos_as_xyz
'x, y, z'
'-x, -y, z+1/2'
'x, -y, z+1/2'
'-x, y, z'

loop_
_atom_site_label
_atom_site_type_symbol
_atom_site_fract_x
_atom_site_fract_y
_atom_site_fract_z
_atom_site_U_iso_or_equiv
_atom_site_adp_type
_atom_site_occupancy
_atom_site_symmetry_multiplicity
_atom_site_calc_flag
_atom_site_refinement_flags
Ba1 Ba 0.5000 0.07878(9) 0.81908(18) 0.0143(5) Uani 1 2 d S
Ba2 Ba 0.5000 0.36034(11) 0.25010(18) 0.0201(5) Uani 1 2 d S
Pr1 Pr 0.5000 0.11981(9) 0.18383(16) 0.0134(4) Uani 1 2 d S
Pr2 Pr 0.5000 0.58245(8) 0.37260(17) 0.0146(5) Uani 1 2 d S
Sn1 Sn 0.5000 0.26004(10) 0.6131(2) 0.0131(5) Uani 1 2 d S
Sn2 Sn 0.0000 0.09146(11) 0.49326(18) 0.0132(5) Uani 1 2 d S
Sn3 Sn 0.0000 0.24809(10) 0.0000(2) 0.0133(5) Uani 1 2 d S
Sn4 Sn 0.0000 0.57333(10) 0.04353(19) 0.0128(5) Uani 1 2 d S
S1 S 0.5000 0.0167(4) 0.5616(8) 0.026(2) Uani 1 2 d S
S2 S 0.5000 0.1690(4) 0.4220(8) 0.022(2) Uani 1 2 d S
S3 S 0.5000 0.5095(4) 0.0992(9) 0.022(2) Uani 1 2 d S
S4 S 0.5000 0.7424(4) 0.3804(7) 0.0121(16) Uani 1 2 d S
S5 S 0.0000 0.0411(4) 0.2939(8) 0.0177(19) Uani 1 2 d S
S6 S 0.0000 0.1207(4) 0.0035(7) 0.0149(18) Uani 1 2 d S
S7 S 0.0000 0.1638(4) 0.6721(8) 0.0185(19) Uani 1 2 d S
S8 S 0.0000 0.2322(4) 0.2018(7) 0.019(2) Uani 1 2 d S
S9 S 0.0000 0.3177(4) 0.4552(7) 0.0161(19) Uani 1 2 d S
S10 S 0.0000 0.3735(4) 0.0352(7) 0.0133(18) Uani 1 2 d S
S11 S 0.0000 0.4773(4) 0.3484(7) 0.0154(18) Uani 1 2 d S
S12 S 0.0000 0.6425(4) 0.2260(8) 0.021(2) Uani 1 2 d S

loop_
_atom_site_aniso_label
_atom_site_aniso_U_11
_atom_site_aniso_U_22
_atom_site_aniso_U_33
_atom_site_aniso_U_23
_atom_site_aniso_U_13
_atom_site_aniso_U_12
Ba1 0.0129(11) 0.0158(9) 0.0142(10) -0.0011(8) 0.000 0.000
Ba2 0.0153(11) 0.0292(11) 0.0157(11) -0.0054(9) 0.000 0.000
Pr1 0.0134(10) 0.0150(8) 0.0119(9) 0.0015(7) 0.000 0.000
Pr2 0.0120(11) 0.0134(8) 0.0183(10) -0.0004(8) 0.000 0.000
Sn1 0.0069(11) 0.0179(10) 0.0145(12) 0.0087(10) 0.000 0.000
Sn2 0.0132(12) 0.0174(11) 0.0091(12) -0.0025(10) 0.000 0.000
Sn3 0.0130(12) 0.0155(11) 0.0113(11) -0.0001(9) 0.000 0.000
Sn4 0.0132(13) 0.0158(10) 0.0093(11) 0.0000(9) 0.000 0.000
S1 0.044(6) 0.015(4) 0.018(5) 0.004(4) 0.000 0.000
S2 0.036(6) 0.019(4) 0.011(4) 0.007(4) 0.000 0.000
S3 0.013(4) 0.026(5) 0.026(5) 0.009(4) 0.000 0.000
S4 0.007(4) 0.019(4) 0.010(4) 0.002(3) 0.000 0.000
S5 0.020(5) 0.018(4) 0.015(4) 0.004(3) 0.000 0.000
S6 0.017(4) 0.017(4) 0.011(4) -0.008(3) 0.000 0.000
S7 0.019(5) 0.012(4) 0.025(5) -0.003(4) 0.000 0.000
S8 0.032(6) 0.014(4) 0.011(4) -0.006(3) 0.000 0.000
S9 0.029(5) 0.015(4) 0.004(4) -0.001(3) 0.000 0.000
S10 0.015(4) 0.009(3) 0.016(4) 0.004(3) 0.000 0.000
S11 0.012(4) 0.025(4) 0.010(4) 0.003(3) 0.000 0.000
S12 0.035(6) 0.011(4) 0.017(5) 0.001(3) 0.000 0.000

loop_
_atom_type_symbol
_atom_type_description
_atom_type_scat_dispersion_real
_atom_type_scat_dispersion_imag
_atom_type_scat_source
Ba Ba -0.3244 2.2819 'International Tables Vol C Tables 4.2.6.8 and 6.1.1.4'
Pr Pr -0.2180 2.8214 'International Tables Vol C Tables 4.2.6.8 and 6.1.1.4'
S S 0.1246 0.1234 'International Tables Vol C Tables 4.2.6.8 and 6.1.1.4'
Sn Sn -0.6537 1.4246 'International Tables Vol C Tables 4.2.6.8 and 6.1.1.4'

loop_
_geom_angle_atom_site_label_1
_geom_angle_atom_site_label_2
_geom_angle_atom_site_label_3
_geom_angle
_geom_angle_site_symmetry_1
_geom_angle_site_symmetry_3
S6 Ba1 S6 81.4(2) 1_656 1_556
S6 Ba1 S5 133.8(2) 1_656 2
S6 Ba1 S5 81.48(18) 1_556 2
S6 Ba1 S5 81.48(18) 1_656 2_655
S6 Ba1 S5 133.8(2) 1_556 2_655
S5 Ba1 S5 80.21(19) 2 2_655
S6 Ba1 S7 80.3(2) 1_656 1_655
S6 Ba1 S7 131.7(2) 1_556 1_655
S5 Ba1 S7 139.8(2) 2 1_655
S5 Ba1 S7 86.60(17) 2_655 1_655
S6 Ba1 S7 131.7(2) 1_656 .
S6 Ba1 S7 80.3(2) 1_556 .
S5 Ba1 S7 86.60(17) 2 .
S5 Ba1 S7 139.8(2) 2_655 .
S7 Ba1 S7 79.4(2) 1_655 .
S6 Ba1 S1 139.28(10) 1_656 .
S6 Ba1 S1 139.28(10) 1_556 .
S5 Ba1 S1 68.16(19) 2 .
S5 Ba1 S1 68.16(19) 2_655 .
S7 Ba1 S1 71.68(19) 1_655 .
S7 Ba1 S1 71.68(19) . .
S6 Ba1 S1 63.57(19) 1_656 2_655
S6 Ba1 S1 63.57(19) 1_556 2_655
S5 Ba1 S1 70.3(2) 2 2_655
S5 Ba1 S1 70.3(2) 2_655 2_655
S7 Ba1 S1 139.10(12) 1_655 2_655
S7 Ba1 S1 139.10(12) . 2_655
S1 Ba1 S1 124.82(6) . 2_655
S6 Ba1 S4 66.04(17) 1_656 2_665
S6 Ba1 S4 66.04(17) 1_556 2_665
S5 Ba1 S4 139.69(10) 2 2_665
S5 Ba1 S4 139.69(10) 2_655 2_665
S7 Ba1 S4 65.69(18) 1_655 2_665
S7 Ba1 S4 65.69(18) . 2_665
S1 Ba1 S4 123.5(2) . 2_665
S1 Ba1 S4 111.7(2) 2_655 2_665
S6 Ba1 Ba1 130.70(10) 1_656 1_455
S6 Ba1 Ba1 49.30(10) 1_556 1_455
S5 Ba1 Ba1 49.90(9) 2 1_455
S5 Ba1 Ba1 130.10(9) 2_655 1_455
S7 Ba1 Ba1 129.72(11) 1_655 1_455
S7 Ba1 Ba1 50.28(11) . 1_455
S1 Ba1 Ba1 90.000(1) . 1_455
S1 Ba1 Ba1 90.000(1) 2_655 1_455
S4 Ba1 Ba1 90.0 2_665 1_455
S6 Ba1 Ba1 49.30(10) 1_656 1_655
S6 Ba1 Ba1 130.70(10) 1_556 1_655
S5 Ba1 Ba1 130.10(9) 2 1_655
S5 Ba1 Ba1 49.90(9) 2_655 1_655
S7 Ba1 Ba1 50.28(11) 1_655 1_655
S7 Ba1 Ba1 129.72(11) . 1_655
S1 Ba1 Ba1 90.000(1) . 1_655
S1 Ba1 Ba1 90.000(1) 2_655 1_655
S4 Ba1 Ba1 90.0 2_665 1_655
Ba1 Ba1 Ba1 180.00(10) 1_455 1_655
S6 Ba1 Pr1 121.13(14) 1_656 2_655
S6 Ba1 Pr1 121.13(14) 1_556 2_655
S5 Ba1 Pr1 42.38(11) 2 2_655
S5 Ba1 Pr1 42.38(11) 2_655 2_655
S7 Ba1 Pr1 106.57(15) 1_655 2_655
S7 Ba1 Pr1 106.57(16) . 2_655
S1 Ba1 Pr1 45.88(14) . 2_655
S1 Ba1 Pr1 78.94(15) 2_655 2_655
S4 Ba1 Pr1 169.40(15) 2_665 2_655
Ba1 Ba1 Pr1 90.0 1_455 2_655
Ba1 Ba1 Pr1 90.0 1_655 2_655
S10 Ba2 S10 76.29(19) . 1_655
S10 Ba2 S9 169.5(2) . 1_655
S10 Ba2 S9 102.87(13) 1_655 1_655
S10 Ba2 S9 102.87(13) . .
S10 Ba2 S9 169.5(2) 1_655 .
S9 Ba2 S9 76.01(18) 1_655 .
S10 Ba2 S11 126.93(19) . 1_655
S10 Ba2 S11 80.97(17) 1_655 1_655
S9 Ba2 S11 62.59(19) 1_655 1_655
S9 Ba2 S11 107.17(19) . 1_655
S10 Ba2 S11 80.97(17) . .
S10 Ba2 S11 126.93(19) 1_655 .
S9 Ba2 S11 107.17(19) 1_655 .
S9 Ba2 S11 62.59(19) . .
S11 Ba2 S11 75.68(18) 1_655 .
S10 Ba2 S8 63.05(18) . .
S10 Ba2 S8 107.65(18) 1_655 .
S9 Ba2 S8 107.9(2) 1_655 .
S9 Ba2 S8 63.50(19) . .
S11 Ba2 S8 168.9(2) 1_655 .
S11 Ba2 S8 103.31(12) . .
S10 Ba2 S8 107.65(18) . 1_655
S10 Ba2 S8 63.05(18) 1_655 1_655
S9 Ba2 S8 63.50(19) 1_655 1_655
S9 Ba2 S8 107.9(2) . 1_655
S11 Ba2 S8 103.31(12) 1_655 1_655
S11 Ba2 S8 168.9(2) . 1_655
S8 Ba2 S8 75.50(17) . 1_655
S10 Ba2 S3 61.71(18) . .
S10 Ba2 S3 61.71(18) 1_655 .
S9 Ba2 S3 127.36(17) 1_655 .
S9 Ba2 S3 127.36(17) . .
S11 Ba2 S3 65.3(2) 1_655 .
S11 Ba2 S3 65.3(2) . .
S8 Ba2 S3 124.67(18) . .
S8 Ba2 S3 124.67(18) 1_655 .
S10 Ba2 Ba2 51.85(10) . 1_455
S10 Ba2 Ba2 128.15(10) 1_655 1_455
S9 Ba2 Ba2 128.01(9) 1_655 1_455
S9 Ba2 Ba2 51.99(9) . 1_455
S11 Ba2 Ba2 127.84(9) 1_655 1_455
S11 Ba2 Ba2 52.16(9) . 1_455
S8 Ba2 Ba2 52.25(9) . 1_455
S8 Ba2 Ba2 127.75(9) 1_655 1_455
S3 Ba2 Ba2 90.000(1) . 1_455
S10 Ba2 Ba2 128.15(9) . 1_655
S10 Ba2 Ba2 51.85(10) 1_655 1_655
S9 Ba2 Ba2 51.99(9) 1_655 1_655
S9 Ba2 Ba2 128.01(9) . 1_655
S11 Ba2 Ba2 52.16(9) 1_655 1_655
S11 Ba2 Ba2 127.84(9) . 1_655
S8 Ba2 Ba2 127.75(9) . 1_655
S8 Ba2 Ba2 52.25(9) 1_655 1_655
S3 Ba2 Ba2 90.000(1) . 1_655
Ba2 Ba2 Ba2 180.00(6) 1_455 1_655
S5 Pr1 S5 89.5(2) . 1_655
S5 Pr1 S6 81.59(19) . .
S5 Pr1 S6 144.9(2) 1_655 .
S5 Pr1 S6 144.9(2) . 1_655
S5 Pr1 S6 81.59(19) 1_655 1_655
S6 Pr1 S6 86.5(2) . 1_655
S5 Pr1 S2 75.3(2) . .
S5 Pr1 S2 75.3(2) 1_655 .
S6 Pr1 S2 133.37(13) . .
S6 Pr1 S2 133.37(13) 1_655 .
S5 Pr1 S8 147.3(2) . 1_655
S5 Pr1 S8 84.21(18) 1_655 1_655
S6 Pr1 S8 120.4(2) . 1_655
S6 Pr1 S8 65.7(2) 1_655 1_655
S2 Pr1 S8 72.08(19) . 1_655
S5 Pr1 S8 84.21(18) . .
S5 Pr1 S8 147.3(2) 1_655 .
S6 Pr1 S8 65.7(2) . .
S6 Pr1 S8 120.4(2) 1_655 .
S2 Pr1 S8 72.08(19) . .
S8 Pr1 S8 84.1(2) 1_655 .
S5 Pr1 S1 74.7(2) . 2_654
S5 Pr1 S1 74.7(2) 1_655 2_654
S6 Pr1 S1 70.2(2) . 2_654
S6 Pr1 S1 70.2(2) 1_655 2_654
S2 Pr1 S1 137.2(2) . 2_654
S8 Pr1 S1 133.23(14) 1_655 2_654
S8 Pr1 S1 133.23(14) . 2_654
S5 Pr1 Pr1 45.27(12) . 1_455
S5 Pr1 Pr1 134.73(12) 1_655 1_455
S6 Pr1 Pr1 46.75(12) . 1_455
S6 Pr1 Pr1 133.25(12) 1_655 1_455
S2 Pr1 Pr1 90.0 . 1_455
S8 Pr1 Pr1 132.03(10) 1_655 1_455
S8 Pr1 Pr1 47.97(10) . 1_455
S1 Pr1 Pr1 90.0 2_654 1_455
S5 Pr1 Pr1 134.73(12) . 1_655
S5 Pr1 Pr1 45.27(12) 1_655 1_655
S6 Pr1 Pr1 133.25(12) . 1_655
S6 Pr1 Pr1 46.75(12) 1_655 1_655
S2 Pr1 Pr1 90.0 . 1_655
S8 Pr1 Pr1 47.97(10) 1_655 1_655
S8 Pr1 Pr1 132.03(10) . 1_655
S1 Pr1 Pr1 90.0 2_654 1_655
Pr1 Pr1 Pr1 180.00(5) 1_455 1_655
S5 Pr1 Ba1 47.42(12) . 2_654
S5 Pr1 Ba1 47.42(12) 1_655 2_654
S6 Pr1 Ba1 106.33(16) . 2_654
S6 Pr1 Ba1 106.33(16) 1_655 2_654
S2 Pr1 Ba1 86.77(16) . 2_654
S8 Pr1 Ba1 131.12(14) 1_655 2_654
S8 Pr1 Ba1 131.12(14) . 2_654
S1 Pr1 Ba1 50.47(18) 2_654 2_654
Pr1 Pr1 Ba1 90.0 1_455 2_654
Pr1 Pr1 Ba1 90.0 1_655 2_654
S5 Pr1 Ba1 110.38(18) . 1_554
S5 Pr1 Ba1 110.38(18) 1_655 1_554
S6 Pr1 Ba1 44.37(12) . 1_554
S6 Pr1 Ba1 44.37(12) 1_655 1_554
S2 Pr1 Ba1 171.63(16) . 1_554
S8 Pr1 Ba1 101.88(16) 1_655 1_554
S8 Pr1 Ba1 101.88(16) . 1_554
S1 Pr1 Ba1 51.13(18) 2_654 1_554
Pr1 Pr1 Ba1 90.0 1_455 1_554
Pr1 Pr1 Ba1 90.0 1_655 1_554
Ba1 Pr1 Ba1 101.60(4) 2_654 1_554
S11 Pr2 S11 87.6(2) . 1_655
S11 Pr2 S12 75.79(19) . .
S11 Pr2 S12 135.3(3) 1_655 .
S11 Pr2 S12 135.3(3) . 1_655
S11 Pr2 S12 75.79(19) 1_655 1_655
S12 Pr2 S12 87.4(3) . 1_655
S11 Pr2 S10 139.1(2) . 2_665
S11 Pr2 S10 78.58(18) 1_655 2_665
S12 Pr2 S10 138.5(2) . 2_665
S12 Pr2 S10 78.3(2) 1_655 2_665
S11 Pr2 S10 78.58(18) . 2_565
S11 Pr2 S10 139.1(2) 1_655 2_565
S12 Pr2 S10 78.3(2) . 2_565
S12 Pr2 S10 138.5(2) 1_655 2_565
S10 Pr2 S10 87.1(2) 2_665 2_565
S11 Pr2 S4 135.87(11) . .
S11 Pr2 S4 135.87(11) 1_655 .
S12 Pr2 S4 67.04(19) . .
S12 Pr2 S4 67.04(19) 1_655 .
S10 Pr2 S4 71.48(18) 2_665 .
S10 Pr2 S4 71.48(18) 2_565 .
S11 Pr2 S3 71.39(19) . 2_665
S11 Pr2 S3 71.39(19) 1_655 2_665
S12 Pr2 S3 136.30(13) . 2_665
S12 Pr2 S3 136.30(13) 1_655 2_665
S10 Pr2 S3 67.69(19) 2_665 2_665
S10 Pr2 S3 67.69(19) 2_565 2_665
S4 Pr2 S3 122.4(2) . 2_665
S11 Pr2 Pr2 46.21(11) . 1_455
S11 Pr2 Pr2 133.79(11) 1_655 1_455
S12 Pr2 Pr2 46.30(13) . 1_455
S12 Pr2 Pr2 133.70(13) 1_655 1_455
S10 Pr2 Pr2 133.55(11) 2_665 1_455
S10 Pr2 Pr2 46.45(11) 2_565 1_455
S4 Pr2 Pr2 90.000(1) . 1_455
S3 Pr2 Pr2 90.000(1) 2_665 1_455
S11 Pr2 Pr2 133.79(11) . 1_655
S11 Pr2 Pr2 46.21(11) 1_655 1_655
S12 Pr2 Pr2 133.70(13) . 1_655
S12 Pr2 Pr2 46.30(13) 1_655 1_655
S10 Pr2 Pr2 46.45(11) 2_665 1_655
S10 Pr2 Pr2 133.55(11) 2_565 1_655
S4 Pr2 Pr2 90.000(1) . 1_655
S3 Pr2 Pr2 90.000(1) 2_665 1_655
Pr2 Pr2 Pr2 180.00(9) 1_455 1_655
S7 Sn1 S7 89.6(2) . 1_655
S7 Sn1 S2 77.1(2) . .
S7 Sn1 S2 77.1(2) 1_655 .
S7 Sn2 S5 168.8(3) . .
S7 Sn2 S1 93.4(3) . .
S5 Sn2 S1 93.8(2) . .
S7 Sn2 S1 93.4(3) . 1_455
S5 Sn2 S1 93.8(2) . 1_455
S1 Sn2 S1 100.1(3) . 1_455
S7 Sn2 S2 86.6(2) . 1_455
S5 Sn2 S2 86.1(2) . 1_455
S1 Sn2 S2 178.9(2) . 1_455
S1 Sn2 S2 80.98(19) 1_455 1_455
S7 Sn2 S2 86.6(2) . .
S5 Sn2 S2 86.1(2) . .
S1 Sn2 S2 80.98(19) . .
S1 Sn2 S2 178.9(2) 1_455 .
S2 Sn2 S2 98.0(3) 1_455 .
S8 Sn3 S4 125.43(17) . 2_564
S8 Sn3 S4 125.43(17) . 2_664
S4 Sn3 S4 109.1(3) 2_564 2_664
S8 Sn3 S10 87.9(3) . .
S4 Sn3 S10 91.2(2) 2_564 .
S4 Sn3 S10 91.2(2) 2_664 .
S8 Sn3 S6 81.6(3) . .
S4 Sn3 S6 94.9(2) 2_564 .
S4 Sn3 S6 94.9(2) 2_664 .
S10 Sn3 S6 169.5(3) . .
S9 Sn4 S3 125.27(16) 2_564 1_455
S9 Sn4 S3 125.27(16) 2_564 .
S3 Sn4 S3 109.4(3) 1_455 .
S9 Sn4 S11 87.5(3) 2_564 2_564
S3 Sn4 S11 92.4(3) 1_455 2_564
S3 Sn4 S11 92.4(3) . 2_564
S9 Sn4 S12 83.6(3) 2_564 .
S3 Sn4 S12 92.7(3) 1_455 .
S3 Sn4 S12 92.7(3) . .
S11 Sn4 S12 171.1(3) 2_564 .
Sn2 S1 Sn2 100.1(3) 1_655 .
Sn2 S1 Pr1 129.96(14) 1_655 2_655
Sn2 S1 Pr1 129.96(14) . 2_655
Sn2 S1 Ba1 94.4(2) 1_655 .
Sn2 S1 Ba1 94.4(2) . .
Pr1 S1 Ba1 83.7(2) 2_655 .
Sn2 S1 Ba1 92.9(2) 1_655 2_654
Sn2 S1 Ba1 92.9(2) . 2_654
Pr1 S1 Ba1 85.0(2) 2_655 2_654
Ba1 S1 Ba1 168.6(3) . 2_654
Sn2 S2 Sn2 98.0(3) . 1_655
Sn2 S2 Sn1 96.3(2) . .
Sn2 S2 Sn1 96.3(2) 1_655 .
Sn2 S2 Pr1 96.5(2) . .
Sn2 S2 Pr1 96.5(2) 1_655 .
Sn1 S2 Pr1 160.5(3) . .
Sn4 S3 Sn4 109.4(3) 1_655 .
Sn4 S3 Pr2 93.7(3) 1_655 2_664
Sn4 S3 Pr2 93.7(3) . 2_664
Sn4 S3 Ba2 125.21(16) 1_655 .
Sn4 S3 Ba2 125.21(16) . .
Pr2 S3 Ba2 87.2(2) 2_664 .
Sn3 S4 Sn3 109.1(3) 2_665 2_565
Sn3 S4 Pr2 95.3(2) 2_665 .
Sn3 S4 Pr2 95.3(2) 2_565 .
Sn3 S4 Ba1 92.4(2) 2_665 2_664
Sn3 S4 Ba1 92.4(2) 2_565 2_664
Pr2 S4 Ba1 166.7(3) . 2_664
Sn2 S5 Pr1 102.1(2) . 1_455
Sn2 S5 Pr1 102.1(2) . .
Pr1 S5 Pr1 89.5(2) 1_455 .
Sn2 S5 Ba1 101.9(2) . 2_554
Pr1 S5 Ba1 90.21(8) 1_455 2_554
Pr1 S5 Ba1 155.5(3) . 2_554
Sn2 S5 Ba1 101.9(2) . 2_654
Pr1 S5 Ba1 155.5(3) 1_455 2_654
Pr1 S5 Ba1 90.21(8) . 2_654
Ba1 S5 Ba1 80.21(19) 2_554 2_654
Sn3 S6 Pr1 91.0(2) . .
Sn3 S6 Pr1 91.0(2) . 1_455
Pr1 S6 Pr1 86.5(2) . 1_455
Sn3 S6 Ba1 104.9(2) . 1_454
Pr1 S6 Ba1 164.0(3) . 1_454
Pr1 S6 Ba1 93.89(6) 1_455 1_454
Sn3 S6 Ba1 104.9(2) . 1_554
Pr1 S6 Ba1 93.89(6) . 1_554
Pr1 S6 Ba1 164.0(3) 1_455 1_554
Ba1 S6 Ba1 81.4(2) 1_454 1_554
Sn2 S7 Sn1 99.8(3) . 1_455
Sn2 S7 Sn1 99.8(3) . .
Sn1 S7 Sn1 89.6(2) 1_455 .
Sn2 S7 Ba1 99.2(2) . .
Sn1 S7 Ba1 160.3(4) 1_455 .
Sn1 S7 Ba1 92.36(8) . .
Sn2 S7 Ba1 99.2(2) . 1_455
Sn1 S7 Ba1 92.36(8) 1_455 1_455
Sn1 S7 Ba1 160.3(4) . 1_455
Ba1 S7 Ba1 79.4(2) . 1_455
Sn3 S8 Pr1 91.5(2) . 1_455
Sn3 S8 Pr1 91.5(2) . .
Pr1 S8 Pr1 84.1(2) 1_455 .
Sn3 S8 Ba2 94.1(2) . .
Pr1 S8 Ba2 173.0(3) 1_455 .
Pr1 S8 Ba2 99.94(4) . .
Sn3 S8 Ba2 94.1(2) . 1_455
Pr1 S8 Ba2 99.94(4) 1_455 1_455
Pr1 S8 Ba2 173.0(3) . 1_455
Ba2 S8 Ba2 75.50(17) . 1_455
Sn4 S9 Ba2 95.4(2) 2_565 1_455
Sn4 S9 Ba2 95.4(2) 2_565 .
Ba2 S9 Ba2 76.01(18) 1_455 .
Sn3 S10 Pr2 100.7(2) . 2_564
Sn3 S10 Pr2 100.7(2) . 2_664
Pr2 S10 Pr2 87.1(2) 2_564 2_664
Sn3 S10 Ba2 92.9(2) . .
Pr2 S10 Ba2 165.0(3) 2_564 .
Pr2 S10 Ba2 96.60(6) 2_664 .
Sn3 S10 Ba2 92.9(2) . 1_455
Pr2 S10 Ba2 96.60(6) 2_564 1_455
Pr2 S10 Ba2 165.0(3) 2_664 1_455
Ba2 S10 Ba2 76.29(19) . 1_455
Sn4 S11 Pr2 101.1(2) 2_565 .
Sn4 S11 Pr2 101.1(2) 2_565 1_455
Pr2 S11 Pr2 87.6(2) . 1_455
Sn4 S11 Ba2 92.7(2) 2_565 1_455
Pr2 S11 Ba2 164.6(3) . 1_455
Pr2 S11 Ba2 96.60(6) 1_455 1_455
Sn4 S11 Ba2 92.7(2) 2_565 .
Pr2 S11 Ba2 96.60(6) . .
Pr2 S11 Ba2 164.6(3) 1_455 .
Ba2 S11 Ba2 75.68(18) 1_455 .
Sn4 S12 Pr2 106.7(2) . .
Sn4 S12 Pr2 106.7(2) . 1_455
Pr2 S12 Pr2 87.4(3) . 1_455

loop_
_geom_bond_atom_site_label_1
_geom_bond_atom_site_label_2
_geom_bond_distance
_geom_bond_site_symmetry_2
Ba1 S6 3.104(7) 1_656
Ba1 S6 3.104(7) 1_556
Ba1 S5 3.142(6) 2
Ba1 S5 3.142(6) 2_655
Ba1 S7 3.167(7) 1_655
Ba1 S7 3.167(7) .
Ba1 S1 3.311(10) .
Ba1 S1 3.460(10) 2_655
Ba1 S4 3.631(8) 2_665
Ba1 Ba1 4.0478(2) 1_455
Ba1 Ba1 4.0478(2) 1_655
Ba1 Pr1 4.267(3) 2_655
Ba2 S10 3.277(7) .
Ba2 S10 3.277(7) 1_655
Ba2 S9 3.287(7) 1_655
Ba2 S9 3.287(7) .
Ba2 S11 3.299(7) 1_655
Ba2 S11 3.299(7) .
Ba2 S8 3.306(6) .
Ba2 S8 3.306(6) 1_655
Ba2 S3 3.471(9) .
Ba2 Ba2 4.0478(2) 1_455
Ba2 Ba2 4.0478(2) 1_655
Pr1 S5 2.876(6) .
Pr1 S5 2.876(6) 1_655
Pr1 S6 2.954(6) .
Pr1 S6 2.954(6) 1_655
Pr1 S2 3.005(10) .
Pr1 S8 3.023(6) 1_655
Pr1 S8 3.023(6) .
Pr1 S1 3.082(8) 2_654
Pr1 Pr1 4.0478(2) 1_455
Pr1 Pr1 4.0478(2) 1_655
Pr1 Ba1 4.267(3) 2_654
Pr1 Ba1 4.427(3) 1_554
Pr2 S11 2.925(6) .
Pr2 S11 2.925(6) 1_655
Pr2 S12 2.929(7) .
Pr2 S12 2.929(7) 1_655
Pr2 S10 2.937(6) 2_665
Pr2 S10 2.937(6) 2_565
Pr2 S4 3.183(8) .
Pr2 S3 3.264(11) 2_665
Pr2 Pr2 4.0478(2) 1_455
Pr2 Pr2 4.0478(2) 1_655
Sn1 S7 2.873(6) .
Sn1 S7 2.873(6) 1_655
Sn1 S2 2.912(9) .
Sn2 S7 2.574(10) .
Sn2 S5 2.581(9) .
Sn2 S1 2.641(6) .
Sn2 S1 2.641(6) 1_455
Sn2 S2 2.682(6) 1_455
Sn2 S2 2.682(6) .
Sn3 S8 2.428(9) .
Sn3 S4 2.484(5) 2_564
Sn3 S4 2.484(5) 2_664
Sn3 S10 2.529(8) .
Sn3 S6 2.534(8) .
Sn4 S9 2.410(8) 2_564
Sn4 S3 2.480(5) 1_455
Sn4 S3 2.480(5) .
Sn4 S11 2.536(9) 2_564
Sn4 S12 2.575(10) .
S1 Sn2 2.641(6) 1_655
S1 Pr1 3.082(8) 2_655
S1 Ba1 3.460(10) 2_654
S2 Sn2 2.682(6) 1_655
S3 Sn4 2.480(5) 1_655
S3 Pr2 3.264(11) 2_664
S4 Sn3 2.484(5) 2_665
S4 Sn3 2.484(5) 2_565
S4 Ba1 3.631(8) 2_664
S5 Pr1 2.876(6) 1_455
S5 Ba1 3.142(6) 2_554
S5 Ba1 3.142(6) 2_654
S6 Pr1 2.954(6) 1_455
S6 Ba1 3.104(7) 1_454
S6 Ba1 3.104(7) 1_554
S7 Sn1 2.873(6) 1_455
S7 Ba1 3.167(7) 1_455
S8 Pr1 3.023(6) 1_455
S8 Ba2 3.306(6) 1_455
S9 Sn4 2.410(8) 2_565
S9 Ba2 3.287(7) 1_455
S10 Pr2 2.937(6) 2_564
S10 Pr2 2.937(6) 2_664
S10 Ba2 3.277(7) 1_455
S11 Sn4 2.536(9) 2_565
S11 Pr2 2.925(6) 1_455
S11 Ba2 3.299(7) 1_455
S12 Pr2 2.929(7) 1_455
